data_4000569
_journal_name_full 'Chemistry of Materials'
_journal_year 2005
_chemical_formula_moiety 'Cd1 Li1 O4 V1'
_chemical_formula_sum 'Cd Li O4 V'
_chemical_formula_weight 234.3
_space_group_IT_number 63
_space_group_name_Hall '-C 2c 2'
_space_group_name_H-M_alt 'C m c m'
_symmetry_cell_setting orthorhombic
_symmetry_space_group_name_Hall '-C 2c 2'
_symmetry_space_group_name_H-M 'C m c m'
_cell_angle_alpha 90
_cell_angle_beta 90
_cell_angle_gamma 90
_cell_formula_units_Z 4
_cell_length_a 5.9112(4)
_cell_length_b 8.9750(5)
_cell_length_c 6.5135(5)
_cell_measurement_temperature 293
_cell_volume 345.56(4)
_exptl_crystal_density_diffrn 4.5019(5)
_cod_original_formula_sum 'Cd1 Li1 O4 V1'
_cod_database_code 4000569

loop_
_symmetry_equiv_pos_site_id
_symmetry_equiv_pos_as_xyz
1 x,y,z
2 x,y,1/2-z
3 -x,y,z
4 -x,y,1/2-z
5 -x,-y,-z
6 -x,-y,1/2+z
7 x,-y,-z
8 x,-y,1/2+z
9 1/2+x,1/2+y,z
10 1/2+x,1/2+y,1/2-z
11 1/2-x,1/2+y,z
12 1/2-x,1/2+y,1/2-z
13 1/2-x,1/2-y,-z
14 1/2-x,1/2-y,1/2+z
15 1/2+x,1/2-y,-z
16 1/2+x,1/2-y,1/2+z

loop_
_atom_site_label
_atom_site_type_symbol
_atom_site_fract_x
_atom_site_fract_y
_atom_site_fract_z
_atom_site_adp_type
_atom_site_U_iso_or_equiv
_atom_site_symmetry_multiplicity
_atom_site_occupancy
_atom_site_calc_flag
_atom_site_refinement_flags
_atom_site_disorder_assembly
_atom_site_disorder_group
Cd1 Cd 0 0 0.5 Uani 0.00889(6) 4 0.965(2) d . . .
Li1 Li 0 0 0.5 Uani 0.00889(6) 4 0.035(2) d . . .
V V 0 0.64026(6) 0.75 Uani 0.00783(11) 4 1 d . . .
O1 O 0.2315(3) 0.48048(17) 0.25 Uani 0.0112(3) 8 1 d . . .
O2 O 0 0.2551(2) 0.4640(3) Uani 0.0146(4) 8 1 d . . .
Li2 Li 0 0.343(3) 0.75 Uani 0.030(4) 4 0.965(2) d . . .
Cd2 Cd 0 0.313(4) 0.75 Uani 0.030(4) 4 0.035(2) d . . .
